data_7211315
loop_
_publ_author_name
'Vabre, Boris'
'Lindeperg, Fabien'
'Zargarian, Davit'

_publ_section_title
;
 Direct, one-pot synthesis of POCOP-type pincer complexes from metallic
 nickel
;
_journal_issue 11
_journal_name_full 'Green Chemistry'
_journal_page_first 3188
_journal_paper_doi 10.1039/c3gc40968f
_journal_volume 15
_journal_year 2013
_chemical_compound_source 'Synthesized by the authors. See text'
_chemical_formula_moiety 'C20 H33 Cl Ni O4 P2'
_chemical_formula_sum 'C20 H33 Cl Ni O4 P2'
_chemical_formula_weight 493.56
_chemical_name_systematic
;
?
;
_space_group_IT_number 14
_symmetry_cell_setting monoclinic
_symmetry_space_group_name_Hall '-P 2ybc'
_symmetry_space_group_name_H-M 'P 1 21/c 1'
_atom_sites_solution_hydrogens geom
_atom_sites_solution_primary direct
_atom_sites_solution_secondary difmap
_audit_creation_method SHELXL-97
_cell_angle_alpha 90
_cell_angle_beta 91.464(3)
_cell_angle_gamma 90
_cell_formula_units_Z 4
_cell_length_a 15.9080(12)
_cell_length_b 13.0746(10)
_cell_length_c 11.1340(8)
_cell_measurement_reflns_used 61373
_cell_measurement_temperature 150
_cell_measurement_theta_max 69.38
_cell_measurement_theta_min 2.78
_cell_volume 2315.0(3)
_computing_cell_refinement 'SAINT V7.68A(Bruker AXS, 2009)'
_computing_data_collection 'APEX2 (Bruker AXS, 2009)'
_computing_data_reduction 'SAINT V7.68A(Bruker AXS, 2009)'
_computing_molecular_graphics 'SHELXTL (Bruker AXS, 2003)'
_computing_publication_material 'UdMX (Maris, 2004)'
_computing_structure_refinement 'SHELXL97 (Sheldrick, 2008)'
_computing_structure_solution 'SHELXS97 (Sheldrick, 2008)'
_diffrn_ambient_temperature 150
_diffrn_detector_area_resol_mean 8.3
_diffrn_measured_fraction_theta_full 0.993
_diffrn_measured_fraction_theta_max 0.993
_diffrn_measurement_device_type 'Bruker Microstar'
_diffrn_measurement_method \w
_diffrn_radiation_monochromator 'Helios optics'
_diffrn_radiation_source 'Rotating Anode'
_diffrn_radiation_type CuK\a
_diffrn_radiation_wavelength 1.54178
_diffrn_reflns_av_R_equivalents 0.051
_diffrn_reflns_av_sigmaI/netI 0.0204
_diffrn_reflns_limit_h_max 16
_diffrn_reflns_limit_h_min -19
_diffrn_reflns_limit_k_max 15
_diffrn_reflns_limit_k_min -15
_diffrn_reflns_limit_l_max 13
_diffrn_reflns_limit_l_min -13
_diffrn_reflns_number 71820
_diffrn_reflns_theta_full 69.76
_diffrn_reflns_theta_max 69.76
_diffrn_reflns_theta_min 2.78
_exptl_absorpt_coefficient_mu 3.766
_exptl_absorpt_correction_T_max 0.6364
_exptl_absorpt_correction_T_min 0.4582
_exptl_absorpt_correction_type multi-scan
_exptl_absorpt_process_details 'Sadabs (Sheldrick, 2008)'
_exptl_crystal_colour yellow
_exptl_crystal_density_diffrn 1.416
_exptl_crystal_density_method 'not measured'
_exptl_crystal_description block
_exptl_crystal_F_000 1040
_exptl_crystal_size_max 0.18
_exptl_crystal_size_mid 0.16
_exptl_crystal_size_min 0.12
_refine_diff_density_max 0.531
_refine_diff_density_min -0.342
_refine_diff_density_rms 0.061
_refine_ls_extinction_method none
_refine_ls_goodness_of_fit_ref 1.004
_refine_ls_hydrogen_treatment constr
_refine_ls_matrix_type full
_refine_ls_number_parameters 262
_refine_ls_number_reflns 4345
_refine_ls_number_restraints 0
_refine_ls_restrained_S_all 1.004
_refine_ls_R_factor_all 0.0305
_refine_ls_R_factor_gt 0.0304
_refine_ls_shift/su_max 0.001
_refine_ls_shift/su_mean 0.000
_refine_ls_structure_factor_coef Fsqd
_refine_ls_weighting_details 'calc w=1/[\s^2^(Fo^2^)+(0.0579P)^2^+1.0935P] where P=(Fo^2^+2Fc^2^)/3'
_refine_ls_weighting_scheme calc
_refine_ls_wR_factor_gt 0.0844
_refine_ls_wR_factor_ref 0.0845
_reflns_number_gt 4333
_reflns_number_total 4345
_reflns_threshold_expression I>2\s(I)
_cod_data_source_file c3gc40968f.txt
_cod_data_source_block bors58
_cod_depositor_comments
;
The following automatic conversions were performed:

'_symmetry_cell_setting' value 'Monoclinic' changed to 'monoclinic'
according to /home/saulius/struct/CIF-dictionaries/cif_core.dic
dictionary named 'cif_core.dic' version 2.4.2 from 2011-04-26.

Automatic conversion script
Id: cif_fix_values 1891 2012-01-12 08:04:46Z andrius 
;
_cod_original_sg_symbol_H-M P21/c
_cod_database_code 7211315

loop_
_symmetry_equiv_pos_as_xyz
'x, y, z'
'-x, y+1/2, -z+1/2'
'-x, -y, -z'
'x, -y-1/2, z-1/2'

loop_
_atom_site_label
_atom_site_type_symbol
_atom_site_fract_x
_atom_site_fract_y
_atom_site_fract_z
_atom_site_U_iso_or_equiv
_atom_site_adp_type
_atom_site_occupancy
_atom_site_symmetry_multiplicity
_atom_site_calc_flag
_atom_site_refinement_flags
C1 C 0.71833(8) 0.10725(11) 0.20566(12) 0.0181(3) Uani 1 1 d .
C2 C 0.66851(8) 0.11820(11) 0.10089(12) 0.0184(3) Uani 1 1 d .
C3 C 0.61316(8) 0.19865(11) 0.08236(12) 0.0190(3) Uani 1 1 d .
H3 H 0.5785 0.2020 0.0117 0.023 Uiso 1 1 calc R
C4 C 0.60950(8) 0.27475(11) 0.17013(12) 0.0183(3) Uani 1 1 d .
C5 C 0.65962(8) 0.26968(11) 0.27498(12) 0.0196(3) Uani 1 1 d .
H5 H 0.6584 0.3226 0.3334 0.023 Uiso 1 1 calc R
C6 C 0.71113(8) 0.18511(11) 0.29098(12) 0.0186(3) Uani 1 1 d .
C7 C 0.54867(9) 0.35972(11) 0.14789(12) 0.0197(3) Uani 1 1 d .
C8 C 0.49567(10) 0.51719(12) 0.21363(15) 0.0294(3) Uani 1 1 d .
H8A H 0.5089 0.5526 0.1389 0.044 Uiso 1 1 calc R
H8B H 0.5010 0.5650 0.2812 0.044 Uiso 1 1 calc R
H8C H 0.4380 0.4910 0.2082 0.044 Uiso 1 1 calc R
C11 C 0.91950(9) 0.11163(12) 0.43164(13) 0.0233(3) Uani 1 1 d .
H11 H 0.9564 0.0498 0.4375 0.028 Uiso 1 1 calc R
C12 C 0.94756(10) 0.17397(13) 0.32323(15) 0.0308(3) Uani 1 1 d .
H12A H 0.9102 0.2330 0.3118 0.046 Uiso 1 1 calc R
H12B H 0.9450 0.1310 0.2511 0.046 Uiso 1 1 calc R
H12C H 1.0054 0.1978 0.3374 0.046 Uiso 1 1 calc R
C13 C 0.93041(11) 0.17094(13) 0.54992(15) 0.0322(4) Uani 1 1 d .
H13A H 0.9882 0.1966 0.5576 0.048 Uiso 1 1 calc R
H13B H 0.9189 0.1255 0.6175 0.048 Uiso 1 1 calc R
H13C H 0.8911 0.2287 0.5501 0.048 Uiso 1 1 calc R
C14 C 0.77627(9) 0.00796(11) 0.54004(13) 0.0224(3) Uani 1 1 d .
H14 H 0.7746 0.0614 0.6042 0.027 Uiso 1 1 calc R
C15 C 0.68725(10) -0.03308(15) 0.51811(16) 0.0330(4) Uani 1 1 d .
H15A H 0.6882 -0.0872 0.4572 0.050 Uiso 1 1 calc R
H15B H 0.6505 0.0226 0.4899 0.050 Uiso 1 1 calc R
H15C H 0.6660 -0.0610 0.5932 0.050 Uiso 1 1 calc R
C16 C 0.83620(10) -0.07724(13) 0.58185(14) 0.0281(3) Uani 1 1 d .
H16A H 0.8123 -0.1131 0.6503 0.042 Uiso 1 1 calc R
H16B H 0.8906 -0.0475 0.6060 0.042 Uiso 1 1 calc R
H16C H 0.8441 -0.1257 0.5159 0.042 Uiso 1 1 calc R
C21 C 0.82141(10) -0.03181(12) -0.06998(13) 0.0255(3) Uani 1 1 d .
H21 H 0.7897 -0.0360 -0.1485 0.031 Uiso 1 1 calc R
C22 C 0.86441(12) 0.07272(14) -0.06243(17) 0.0373(4) Uani 1 1 d .
H22A H 0.8971 0.0777 0.0131 0.056 Uiso 1 1 calc R
H22B H 0.8217 0.1267 -0.0654 0.056 Uiso 1 1 calc R
H22C H 0.9020 0.0807 -0.1302 0.056 Uiso 1 1 calc R
C23 C 0.88554(11) -0.11872(14) -0.06503(16) 0.0342(4) Uani 1 1 d .
H23A H 0.9256 -0.1100 -0.1296 0.051 Uiso 1 1 calc R
H23B H 0.8564 -0.1843 -0.0751 0.051 Uiso 1 1 calc R
H23C H 0.9158 -0.1177 0.0128 0.051 Uiso 1 1 calc R
C24 C 0.68959(9) -0.16334(11) 0.02329(13) 0.0238(3) Uani 1 1 d .
H24 H 0.7284 -0.2206 0.0462 0.029 Uiso 1 1 calc R
C25 C 0.66298(11) -0.17885(14) -0.10849(15) 0.0345(4) Uani 1 1 d .
H25A H 0.6233 -0.2361 -0.1149 0.052 Uiso 1 1 calc R
H25B H 0.7127 -0.1940 -0.1556 0.052 Uiso 1 1 calc R
H25C H 0.6359 -0.1165 -0.1393 0.052 Uiso 1 1 calc R
C26 C 0.61452(11) -0.16866(14) 0.10585(16) 0.0340(4) Uani 1 1 d .
H26A H 0.5744 -0.1144 0.0842 0.051 Uiso 1 1 calc R
H26B H 0.6339 -0.1595 0.1894 0.051 Uiso 1 1 calc R
H26C H 0.5870 -0.2354 0.0969 0.051 Uiso 1 1 calc R
Cl1 Cl 0.86754(3) -0.14117(3) 0.26030(4) 0.03739(12) Uani 1 1 d .
Ni1 Ni 0.788110(14) -0.006699(18) 0.23101(2) 0.01816(10) Uani 1 1 d .
O1 O 0.75806(6) 0.17518(8) 0.39759(9) 0.0220(2) Uani 1 1 d .
O2 O 0.67522(6) 0.04375(8) 0.01245(9) 0.0218(2) Uani 1 1 d .
O3 O 0.49966(7) 0.36294(8) 0.06343(10) 0.0276(2) Uani 1 1 d .
O4 O 0.55349(6) 0.43282(8) 0.23234(9) 0.0247(2) Uani 1 1 d .
P1 P 0.81245(2) 0.06741(3) 0.40189(3) 0.01790(10) Uani 1 1 d .
P2 P 0.74631(2) -0.04383(3) 0.05033(3) 0.01856(10) Uani 1 1 d .

loop_
_atom_site_aniso_label
_atom_site_aniso_U_11
_atom_site_aniso_U_22
_atom_site_aniso_U_33
_atom_site_aniso_U_23
_atom_site_aniso_U_13
_atom_site_aniso_U_12
C1 0.0163(6) 0.0192(7) 0.0188(6) 0.0005(5) 0.0017(5) 0.0010(5)
C2 0.0192(6) 0.0188(7) 0.0172(6) -0.0018(5) 0.0023(5) -0.0002(5)
C3 0.0183(6) 0.0212(7) 0.0174(6) 0.0021(5) -0.0008(5) 0.0005(5)
C4 0.0163(6) 0.0188(7) 0.0199(6) 0.0020(5) 0.0026(5) 0.0008(5)
C5 0.0194(6) 0.0206(7) 0.0187(6) -0.0018(5) 0.0021(5) 0.0016(5)
C6 0.0166(6) 0.0221(7) 0.0169(6) 0.0006(5) -0.0008(5) 0.0002(5)
C7 0.0181(6) 0.0199(7) 0.0212(7) 0.0017(5) 0.0039(5) 0.0004(5)
C8 0.0256(8) 0.0249(8) 0.0377(9) -0.0028(6) -0.0005(7) 0.0101(6)
C11 0.0182(6) 0.0244(7) 0.0272(7) 0.0024(6) -0.0026(5) 0.0006(6)
C12 0.0268(8) 0.0312(8) 0.0346(8) 0.0049(7) 0.0053(6) -0.0025(6)
C13 0.0332(8) 0.0319(8) 0.0309(8) 0.0000(7) -0.0107(6) -0.0066(7)
C14 0.0212(7) 0.0257(7) 0.0205(7) -0.0009(5) 0.0016(5) 0.0015(6)
C15 0.0214(8) 0.0423(10) 0.0355(9) 0.0016(7) 0.0039(6) -0.0020(7)
C16 0.0290(8) 0.0293(8) 0.0261(7) 0.0071(6) 0.0011(6) 0.0036(6)
C21 0.0287(8) 0.0257(8) 0.0223(7) -0.0030(6) 0.0042(6) 0.0003(6)
C22 0.0380(9) 0.0309(9) 0.0436(10) 0.0020(7) 0.0116(8) -0.0056(7)
C23 0.0315(8) 0.0346(9) 0.0369(9) -0.0049(7) 0.0103(7) 0.0059(7)
C24 0.0248(7) 0.0205(7) 0.0261(7) -0.0025(6) -0.0013(6) 0.0000(6)
C25 0.0367(9) 0.0362(9) 0.0304(8) -0.0097(7) -0.0035(7) -0.0063(7)
C26 0.0339(8) 0.0331(9) 0.0352(8) -0.0012(7) 0.0054(7) -0.0075(7)
Cl1 0.0485(2) 0.0334(2) 0.0300(2) -0.00165(15) -0.00484(17) 0.02374(18)
Ni1 0.01911(15) 0.01812(15) 0.01716(15) -0.00155(9) -0.00148(10) 0.00425(9)
O1 0.0234(5) 0.0233(5) 0.0189(5) -0.0042(4) -0.0053(4) 0.0067(4)
O2 0.0262(5) 0.0210(5) 0.0181(5) -0.0038(4) -0.0034(4) 0.0054(4)
O3 0.0263(5) 0.0260(5) 0.0300(6) -0.0003(4) -0.0077(4) 0.0055(4)
O4 0.0237(5) 0.0237(5) 0.0265(5) -0.0041(4) -0.0019(4) 0.0091(4)
P1 0.01698(18) 0.01965(19) 0.01696(18) -0.00084(13) -0.00166(13) 0.00293(13)
P2 0.02052(19) 0.01784(19) 0.01727(18) -0.00227(13) -0.00034(13) 0.00224(13)

loop_
_atom_type_symbol
_atom_type_description
_atom_type_scat_dispersion_real
_atom_type_scat_dispersion_imag
_atom_type_scat_source
C C 0.0181 0.0091 'International Tables Vol C Tables 4.2.6.8 and 6.1.1.4'
H H 0.0000 0.0000 'International Tables Vol C Tables 4.2.6.8 and 6.1.1.4'
O O 0.0492 0.0322 'International Tables Vol C Tables 4.2.6.8 and 6.1.1.4'
P P 0.2955 0.4335 'International Tables Vol C Tables 4.2.6.8 and 6.1.1.4'
Cl Cl 0.3639 0.7018 'International Tables Vol C Tables 4.2.6.8 and 6.1.1.4'
Ni Ni -3.0029 0.5091 'International Tables Vol C Tables 4.2.6.8 and 6.1.1.4'

loop_
_geom_angle_atom_site_label_1
_geom_angle_atom_site_label_2
_geom_angle_atom_site_label_3
_geom_angle
_geom_angle_publ_flag
C6 C1 C2 115.90(12) y
C6 C1 NI1 122.30(10) y
C2 C1 NI1 121.79(10) y
C3 C2 O2 119.11(12) y
C3 C2 C1 123.11(13) y
O2 C2 C1 117.78(12) y
C2 C3 C4 118.35(12) y
C2 C3 H3 120.8 ?
C4 C3 H3 120.8 ?
C3 C4 C5 121.14(12) y
C3 C4 C7 116.96(12) y
C5 C4 C7 121.88(12) y
C6 C5 C4 117.91(12) y
C6 C5 H5 121.0 ?
C4 C5 H5 121.0 ?
C5 C6 O1 119.13(12) y
C5 C6 C1 123.50(12) y
O1 C6 C1 117.37(12) y
O3 C7 O4 123.06(13) y
O3 C7 C4 124.02(13) y
O4 C7 C4 112.92(12) y
O4 C8 H8A 109.5 ?
O4 C8 H8B 109.5 ?
H8A C8 H8B 109.5 ?
O4 C8 H8C 109.5 ?
H8A C8 H8C 109.5 ?
H8B C8 H8C 109.5 ?
C12 C11 C13 112.23(13) y
C12 C11 P1 108.39(10) y
C13 C11 P1 113.67(11) y
C12 C11 H11 107.4 ?
C13 C11 H11 107.4 ?
P1 C11 H11 107.4 ?
C11 C12 H12A 109.5 ?
C11 C12 H12B 109.5 ?
H12A C12 H12B 109.5 ?
C11 C12 H12C 109.5 ?
H12A C12 H12C 109.5 ?
H12B C12 H12C 109.5 ?
C11 C13 H13A 109.5 ?
C11 C13 H13B 109.5 ?
H13A C13 H13B 109.5 ?
C11 C13 H13C 109.5 ?
H13A C13 H13C 109.5 ?
H13B C13 H13C 109.5 ?
C15 C14 C16 111.13(13) y
C15 C14 P1 108.97(11) y
C16 C14 P1 110.97(10) y
C15 C14 H14 108.6 ?
C16 C14 H14 108.6 ?
P1 C14 H14 108.6 ?
C14 C15 H15A 109.5 ?
C14 C15 H15B 109.5 ?
H15A C15 H15B 109.5 ?
C14 C15 H15C 109.5 ?
H15A C15 H15C 109.5 ?
H15B C15 H15C 109.5 ?
C14 C16 H16A 109.5 ?
C14 C16 H16B 109.5 ?
H16A C16 H16B 109.5 ?
C14 C16 H16C 109.5 ?
H16A C16 H16C 109.5 ?
H16B C16 H16C 109.5 ?
C23 C21 C22 111.44(14) y
C23 C21 P2 111.03(11) y
C22 C21 P2 109.69(11) y
C23 C21 H21 108.2 ?
C22 C21 H21 108.2 ?
P2 C21 H21 108.2 ?
C21 C22 H22A 109.5 ?
C21 C22 H22B 109.5 ?
H22A C22 H22B 109.5 ?
C21 C22 H22C 109.5 ?
H22A C22 H22C 109.5 ?
H22B C22 H22C 109.5 ?
C21 C23 H23A 109.5 ?
C21 C23 H23B 109.5 ?
H23A C23 H23B 109.5 ?
C21 C23 H23C 109.5 ?
H23A C23 H23C 109.5 ?
H23B C23 H23C 109.5 ?
C26 C24 C25 111.70(13) y
C26 C24 P2 109.30(11) y
C25 C24 P2 113.27(11) y
C26 C24 H24 107.4 ?
C25 C24 H24 107.4 ?
P2 C24 H24 107.4 ?
C24 C25 H25A 109.5 ?
C24 C25 H25B 109.5 ?
H25A C25 H25B 109.5 ?
C24 C25 H25C 109.5 ?
H25A C25 H25C 109.5 ?
H25B C25 H25C 109.5 ?
C24 C26 H26A 109.5 ?
C24 C26 H26B 109.5 ?
H26A C26 H26B 109.5 ?
C24 C26 H26C 109.5 ?
H26A C26 H26C 109.5 ?
H26B C26 H26C 109.5 ?
C1 NI1 P2 82.60(4) y
C1 NI1 P1 82.44(4) y
P2 NI1 P1 164.919(18 y
C1 NI1 CL1 179.02(4) y
P2 NI1 CL1 96.975(17) y
P1 NI1 CL1 98.014(17) y
C6 O1 P1 111.90(8) y
C2 O2 P2 111.58(8) y
C7 O4 C8 114.66(11) y
O1 P1 C11 102.77(6) y
O1 P1 C14 102.17(6) y
C11 P1 C14 107.15(7) y
O1 P1 NI1 105.94(4) y
C11 P1 NI1 116.63(5) y
C14 P1 NI1 119.77(5) y
O2 P2 C21 102.08(6) y
O2 P2 C24 102.61(6) y
C21 P2 C24 106.43(7) y
O2 P2 NI1 105.90(4) y
C21 P2 NI1 118.24(5) y
C24 P2 NI1 119.05(5) y

loop_
_geom_bond_atom_site_label_1
_geom_bond_atom_site_label_2
_geom_bond_distance
_geom_bond_publ_flag
C1 C6 1.399(2) y
C1 C2 1.4007(19) y
C1 Ni1 1.8750(14) y
C2 C3 1.384(2) y
C2 O2 1.3907(16) y
C3 C4 1.397(2) y
C3 H3 0.9500 ?
C4 C5 1.3983(19) y
C4 C7 1.4898(19) y
C5 C6 1.385(2) y
C5 H5 0.9500 ?
C6 O1 1.3920(16) y
C7 O3 1.2069(18) y
C7 O4 1.3416(18) y
C8 O4 1.4479(18) y
C8 H8a 0.9800 ?
C8 H8b 0.9800 ?
C8 H8c 0.9800 ?
C11 C12 1.532(2) y
C11 C13 1.534(2) y
C11 P1 1.8207(14) y
C11 H11 1.0000 ?
C12 H12a 0.9800 ?
C12 H12b 0.9800 ?
C12 H12c 0.9800 ?
C13 H13a 0.9800 ?
C13 H13b 0.9800 ?
C13 H13c 0.9800 ?
C14 C15 1.528(2) y
C14 C16 1.531(2) y
C14 P1 1.8293(15) y
C14 H14 1.0000 ?
C15 H15a 0.9800 ?
C15 H15b 0.9800 ?
C15 H15c 0.9800 ?
C16 H16a 0.9800 ?
C16 H16b 0.9800 ?
C16 H16c 0.9800 ?
C21 C23 1.527(2) y
C21 C22 1.530(2) y
C21 P2 1.8243(15) y
C21 H21 1.0000 ?
C22 H22a 0.9800 ?
C22 H22b 0.9800 ?
C22 H22c 0.9800 ?
C23 H23a 0.9800 ?
C23 H23b 0.9800 ?
C23 H23c 0.9800 ?
C24 C26 1.527(2) y
C24 C25 1.530(2) y
C24 P2 1.8255(15) y
C24 H24 1.0000 ?
C25 H25a 0.9800 ?
C25 H25b 0.9800 ?
C25 H25c 0.9800 ?
C26 H26a 0.9800 ?
C26 H26b 0.9800 ?
C26 H26c 0.9800 ?
Cl1 Ni1 2.1848(4) y
Ni1 P2 2.1578(4) y
Ni1 P1 2.1613(4) y
O1 P1 1.6536(10) y
O2 P2 1.6564(10) y

loop_
_geom_torsion_atom_site_label_1
_geom_torsion_atom_site_label_2
_geom_torsion_atom_site_label_3
_geom_torsion_atom_site_label_4
_geom_torsion
_geom_torsion_publ_flag
C6 C1 C2 C3 -2.0(2) y
NI1 C1 C2 C3 176.53(10) y
C6 C1 C2 O2 178.50(11) y
NI1 C1 C2 O2 -3.02(17) y
O2 C2 C3 C4 -177.65(12) y
C1 C2 C3 C4 2.8(2) y
C2 C3 C4 C5 -0.7(2) y
C2 C3 C4 C7 -179.43(12) y
C3 C4 C5 C6 -2.0(2) y
C7 C4 C5 C6 176.61(12) y
C4 C5 C6 O1 -176.34(12) y
C4 C5 C6 C1 3.0(2) y
C2 C1 C6 C5 -1.0(2) y
NI1 C1 C6 C5 -179.50(10) y
C2 C1 C6 O1 178.29(11) y
NI1 C1 C6 O1 -0.18(18) y
C3 C4 C7 O3 4.7(2) y
C5 C4 C7 O3 -173.95(14) y
C3 C4 C7 O4 -175.61(12) y
C5 C4 C7 O4 5.69(18) y
C6 C1 NI1 P2 -176.74(12) y
C2 C1 NI1 P2 4.88(10) y
C6 C1 NI1 P1 1.36(11) y
C2 C1 NI1 P1 -177.02(11) y
C6 C1 NI1 CL1 119(3) y
C2 C1 NI1 CL1 -60(3) y
C5 C6 O1 P1 177.74(10) y
C1 C6 O1 P1 -1.61(15) y
C3 C2 O2 P2 178.53(10) y
C1 C2 O2 P2 -1.91(15) y
O3 C7 O4 C8 -0.7(2) y
C4 C7 O4 C8 179.65(12) y
C6 O1 P1 C11 125.21(9) y
C6 O1 P1 C14 -123.80(10) y
C6 O1 P1 NI1 2.35(9) y
C12 C11 P1 O1 -65.55(11) y
C13 C11 P1 O1 59.98(12) y
C12 C11 P1 C14 -172.77(10) y
C13 C11 P1 C14 -47.24(13) y
C12 C11 P1 NI1 49.83(12) y
C13 C11 P1 NI1 175.36(9) y
C15 C14 P1 O1 73.92(11) y
C16 C14 P1 O1 -163.40(10) y
C15 C14 P1 C11 -178.43(11) y
C16 C14 P1 C11 -55.75(12) y
C15 C14 P1 NI1 -42.63(12) y
C16 C14 P1 NI1 80.05(11) y
C1 NI1 P1 O1 -1.90(6) y
P2 NI1 P1 O1 5.36(8) y
CL1 NI1 P1 O1 178.98(4) y
C1 NI1 P1 C11 -115.50(7) y
P2 NI1 P1 C11 -108.23(8) y
CL1 NI1 P1 C11 65.38(6) y
C1 NI1 P1 C14 112.68(7) y
P2 NI1 P1 C14 119.94(8) y
CL1 NI1 P1 C14 -66.44(6) y
C2 O2 P2 C21 -119.39(10) y
C2 O2 P2 C24 130.47(9) y
C2 O2 P2 NI1 4.94(9) y
C23 C21 P2 O2 -170.27(11) y
C22 C21 P2 O2 66.12(12) y
C23 C21 P2 C24 -63.06(13) y
C22 C21 P2 C24 173.33(11) y
C23 C21 P2 NI1 74.07(12) y
C22 C21 P2 NI1 -49.54(13) y
C26 C24 P2 O2 -62.40(12) y
C25 C24 P2 O2 62.85(12) y
C26 C24 P2 C21 -169.23(11) y
C25 C24 P2 C21 -43.98(13) y
C26 C24 P2 NI1 54.06(12) y
C25 C24 P2 NI1 179.30(9) y
C1 NI1 P2 O2 -5.00(6) y
P1 NI1 P2 O2 -12.26(9) y
CL1 NI1 P2 O2 174.11(4) y
C1 NI1 P2 C21 108.58(7) y
P1 NI1 P2 C21 101.32(9) y
CL1 NI1 P2 C21 -72.31(6) y
C1 NI1 P2 C24 -119.70(7) y
P1 NI1 P2 C24 -126.96(8) y
CL1 NI1 P2 C24 59.41(6) y
